data_4038599
loop_
_publ_author_name
'Suzuki, Yota'
'Ikeda, Ayumi'
'Ohno, Keiji'
'Fujihara, Takashi'
'Sugaya, Tomoaki'
'Ishihara, Koji'

_publ_section_title
;
 <i>o</i>-Azophenylboronic Acid-Based Colorimetric Sensors for d-Fructose:
 <i>o</i>-Azophenylboronic Acids with Inserted Protic Solvent Are the Key
 Species for a Large Color Change.
;
_journal_name_full 'The Journal of organic chemistry'
_journal_paper_doi 10.1021/acs.joc.0c01011
_journal_year 2020
_chemical_formula_sum 'C20 H19 B N2 O3'
_chemical_formula_weight 346.18
_space_group_crystal_system triclinic
_space_group_IT_number 2
_space_group_name_Hall '-P 1'
_space_group_name_H-M_alt 'P -1'
_atom_sites_solution_hydrogens geom
_audit_creation_method SHELXL-2018/3
_cell_angle_alpha 108.236(2)
_cell_angle_beta 94.370(2)
_cell_angle_gamma 99.634(2)
_cell_formula_units_Z 2
_cell_length_a 6.5595(12)
_cell_length_b 10.6346(19)
_cell_length_c 13.940(3)
_cell_measurement_reflns_used 5618
_cell_measurement_temperature 200(2)
_cell_measurement_theta_max 27.54
_cell_measurement_theta_min 2.96
_cell_volume 901.9(3)
_computing_cell_refinement 'Bruker SAINT'
_computing_data_collection 'Bruker APEX2'
_computing_data_reduction 'Bruker SAINT'
_computing_molecular_graphics 'Bruker SHELXTL'
_computing_publication_material 'Bruker SHELXTL'
_computing_structure_refinement 'SHELXL-2018/3 (Sheldrick, 2018)'
_computing_structure_solution 'SHELXS-97 (Sheldrick 2008)'
_diffrn_ambient_temperature 200(2)
_diffrn_detector_area_resol_mean 8.333
_diffrn_measured_fraction_theta_full 0.994
_diffrn_measured_fraction_theta_max 0.990
_diffrn_measurement_device_type 'Bruker APEXII CCD area detector'
_diffrn_measurement_method 'phi and omega scans'
_diffrn_radiation_monochromator 'Bruker Helios multilayer confocal mirror'
_diffrn_radiation_type MoK\a
_diffrn_radiation_wavelength 0.71073
_diffrn_reflns_av_R_equivalents 0.0381
_diffrn_reflns_av_unetI/netI 0.0366
_diffrn_reflns_Laue_measured_fraction_full 0.994
_diffrn_reflns_Laue_measured_fraction_max 0.990
_diffrn_reflns_limit_h_max 8
_diffrn_reflns_limit_h_min -8
_diffrn_reflns_limit_k_max 13
_diffrn_reflns_limit_k_min -13
_diffrn_reflns_limit_l_max 17
_diffrn_reflns_limit_l_min -17
_diffrn_reflns_number 9612
_diffrn_reflns_point_group_measured_fraction_full 0.994
_diffrn_reflns_point_group_measured_fraction_max 0.990
_diffrn_reflns_theta_full 25.242
_diffrn_reflns_theta_max 26.359
_diffrn_reflns_theta_min 1.553
_diffrn_source 'Bruker TXS fine-focus rotating anode'
_exptl_absorpt_coefficient_mu 0.085
_exptl_absorpt_correction_T_max 0.98
_exptl_absorpt_correction_T_min 0.82
_exptl_absorpt_correction_type multi-scan
_exptl_absorpt_process_details 'SADABS V2014/2 (Bruker AXS Inc.)'
_exptl_crystal_colour orange
_exptl_crystal_density_diffrn 1.275
_exptl_crystal_density_method 'not measured'
_exptl_crystal_description block
_exptl_crystal_F_000 364
_exptl_crystal_size_max 0.220
_exptl_crystal_size_mid 0.210
_exptl_crystal_size_min 0.200
_refine_diff_density_max 0.388
_refine_diff_density_min -0.363
_refine_diff_density_rms 0.058
_refine_ls_extinction_method none
_refine_ls_goodness_of_fit_ref 1.036
_refine_ls_hydrogen_treatment constr
_refine_ls_matrix_type full
_refine_ls_number_parameters 238
_refine_ls_number_reflns 3651
_refine_ls_number_restraints 0
_refine_ls_restrained_S_all 1.036
_refine_ls_R_factor_all 0.0553
_refine_ls_R_factor_gt 0.0498
_refine_ls_shift/su_max 0.000
_refine_ls_shift/su_mean 0.000
_refine_ls_structure_factor_coef Fsqd
_refine_ls_weighting_details 'w=1/[\s^2^(Fo^2^)+(0.1540P)^2^+0.0622P] where P=(Fo^2^+2Fc^2^)/3'
_refine_ls_weighting_scheme calc
_refine_ls_wR_factor_gt 0.1816
_refine_ls_wR_factor_ref 0.1954
_reflns_Friedel_coverage 0.000
_reflns_number_gt 3170
_reflns_number_total 3651
_reflns_threshold_expression 'I > 2\s(I)'
_cod_data_source_file CIF_OBn1.cif
_cod_data_source_block ptol_azo_OBnPhB_100
_cod_original_cell_volume 902.0(3)
_cod_database_code 4038599
_shelx_shelxl_version_number 2018/3
_shelx_space_group_comment
; 
The symmetry employed for this shelxl refinement is uniquely defined 
by the following loop, which should always be used as a source of 
symmetry information in preference to the above space-group names. 
They are only intended as comments. 
;
_shelx_estimated_absorpt_t_min 0.981
_shelx_estimated_absorpt_t_max 0.983

loop_
_space_group_symop_operation_xyz
'x, y, z'
'-x, -y, -z'

loop_
_atom_site_label
_atom_site_type_symbol
_atom_site_fract_x
_atom_site_fract_y
_atom_site_fract_z
_atom_site_U_iso_or_equiv
_atom_site_adp_type
_atom_site_occupancy
_atom_site_site_symmetry_order
_atom_site_calc_flag
_atom_site_refinement_flags_posn
_atom_site_refinement_flags_adp
_atom_site_refinement_flags_occupancy
_atom_site_disorder_assembly
_atom_site_disorder_group
B1 B 0.0622(2) 0.59370(14) 0.15245(11) 0.0334(3) Uani 1 1 d . . . . .
C1 C -0.5208(3) 0.66005(17) 0.76119(13) 0.0616(5) Uani 1 1 d . . . . .
H1 H -0.571129 0.656870 0.822672 0.074 Uiso 1 1 calc R U . . .
C2 C -0.6222(3) 0.71294(19) 0.69999(16) 0.0639(5) Uani 1 1 d . . . . .
H2 H -0.742611 0.747941 0.719221 0.077 Uiso 1 1 calc R U . . .
C3 C -0.5517(3) 0.71659(16) 0.60887(13) 0.0505(4) Uani 1 1 d . . . . .
H3 H -0.624138 0.753498 0.566035 0.061 Uiso 1 1 calc R U . . .
C4 C -0.3757(2) 0.66623(13) 0.58105(10) 0.0369(3) Uani 1 1 d . . . . .
C5 C -0.2748(3) 0.61394(17) 0.64530(12) 0.0514(4) Uani 1 1 d . . . . .
H5 H -0.153596 0.579039 0.627552 0.062 Uiso 1 1 calc R U . . .
C6 C -0.3472(4) 0.61154(19) 0.73496(13) 0.0658(6) Uani 1 1 d . . . . .
H6 H -0.275193 0.575677 0.778699 0.079 Uiso 1 1 calc R U . . .
C7 C -0.2999(3) 0.66773(18) 0.48240(12) 0.0570(5) Uani 1 1 d . . . . .
H7A H -0.258651 0.581086 0.447782 0.068 Uiso 1 1 calc R U . . .
H7B H -0.412085 0.680158 0.436627 0.068 Uiso 1 1 calc R U . . .
C8 C 0.0002(2) 0.78129(13) 0.43147(10) 0.0307(3) Uani 1 1 d . . . . .
C9 C -0.0317(2) 0.68843(13) 0.33310(10) 0.0326(3) Uani 1 1 d . . . . .
H9 H -0.152787 0.618276 0.311774 0.039 Uiso 1 1 calc R U . . .
C10 C 0.1123(2) 0.69723(12) 0.26534(9) 0.0288(3) Uani 1 1 d . . . . .
C11 C 0.28938(19) 0.80265(12) 0.29897(9) 0.0267(3) Uani 1 1 d . . . . .
C12 C 0.3131(2) 0.90136(13) 0.39546(9) 0.0303(3) Uani 1 1 d . . . . .
H12 H 0.428058 0.975733 0.415500 0.036 Uiso 1 1 calc R U . . .
C13 C 0.1705(2) 0.89074(13) 0.46093(9) 0.0304(3) Uani 1 1 d . . . . .
H13 H 0.187115 0.957611 0.526362 0.037 Uiso 1 1 calc R U . . .
C14 C 0.7562(2) 0.89169(13) 0.19809(10) 0.0309(3) Uani 1 1 d . . . . .
C15 C 0.9334(2) 0.99371(14) 0.23538(11) 0.0353(3) Uani 1 1 d . . . . .
H15 H 0.944905 1.058723 0.301302 0.042 Uiso 1 1 calc R U . . .
C16 C 1.0941(2) 1.00090(15) 0.17642(12) 0.0398(4) Uani 1 1 d . . . . .
H16 H 1.213929 1.071660 0.202104 0.048 Uiso 1 1 calc R U . . .
C17 C 1.0812(2) 0.90545(15) 0.08020(12) 0.0389(4) Uani 1 1 d . . . . .
C18 C 1.2572(3) 0.9105(2) 0.01742(14) 0.0528(4) Uani 1 1 d . . . . .
H18A H 1.327946 0.835529 0.014744 0.079 Uiso 1 1 calc R U . . .
H18B H 1.356990 0.996496 0.048505 0.079 Uiso 1 1 calc R U . . .
H18C H 1.201420 0.902848 -0.051865 0.079 Uiso 1 1 calc R U . . .
C19 C 0.9026(2) 0.80391(16) 0.04382(11) 0.0406(4) Uani 1 1 d . . . . .
H19 H 0.891338 0.738932 -0.022100 0.049 Uiso 1 1 calc R U . . .
C20 C 0.7414(2) 0.79536(14) 0.10131(10) 0.0369(3) Uani 1 1 d . . . . .
H20 H 0.621509 0.724699 0.075356 0.044 Uiso 1 1 calc R U . . .
N1 N 0.43964(16) 0.80429(11) 0.23048(8) 0.0286(3) Uani 1 1 d . . . . .
N2 N 0.60441(17) 0.89281(11) 0.26597(8) 0.0312(3) Uani 1 1 d . . . . .
O1 O -0.12341(16) 0.77782(10) 0.50562(7) 0.0412(3) Uani 1 1 d . . . . .
O2 O -0.12139(16) 0.50470(10) 0.12458(7) 0.0454(3) Uani 1 1 d . . . . .
H2O H -0.138864 0.465472 0.061207 0.068 Uiso 1 1 calc R U . . .
O3 O 0.20188(15) 0.59398(10) 0.08434(7) 0.0402(3) Uani 1 1 d . . . . .
H3O H 0.305055 0.657544 0.111391 0.060 Uiso 1 1 calc R U . . .

loop_
_atom_site_aniso_label
_atom_site_aniso_U_11
_atom_site_aniso_U_22
_atom_site_aniso_U_33
_atom_site_aniso_U_23
_atom_site_aniso_U_13
_atom_site_aniso_U_12
B1 0.0386(8) 0.0318(7) 0.0263(7) 0.0072(6) 0.0082(6) 0.0007(6)
C1 0.0865(14) 0.0507(9) 0.0446(9) 0.0152(7) 0.0316(9) -0.0032(9)
C2 0.0473(9) 0.0603(10) 0.0755(12) 0.0046(9) 0.0339(9) 0.0106(8)
C3 0.0475(9) 0.0481(9) 0.0602(10) 0.0231(7) 0.0058(7) 0.0121(7)
C4 0.0386(7) 0.0348(7) 0.0314(7) 0.0072(5) 0.0107(5) -0.0038(5)
C5 0.0477(9) 0.0554(9) 0.0494(9) 0.0099(7) 0.0074(7) 0.0202(7)
C6 0.1026(16) 0.0561(10) 0.0432(9) 0.0229(8) 0.0036(9) 0.0186(10)
C7 0.0590(10) 0.0581(10) 0.0349(8) 0.0046(7) 0.0161(7) -0.0232(8)
C8 0.0328(7) 0.0326(6) 0.0253(6) 0.0081(5) 0.0093(5) 0.0029(5)
C9 0.0346(7) 0.0313(6) 0.0259(6) 0.0055(5) 0.0065(5) -0.0032(5)
C10 0.0322(7) 0.0289(6) 0.0237(6) 0.0074(5) 0.0051(5) 0.0038(5)
C11 0.0269(6) 0.0302(6) 0.0224(6) 0.0079(5) 0.0052(5) 0.0054(5)
C12 0.0271(6) 0.0316(6) 0.0268(6) 0.0053(5) 0.0031(5) 0.0004(5)
C13 0.0323(6) 0.0310(6) 0.0226(6) 0.0027(5) 0.0053(5) 0.0032(5)
C14 0.0267(7) 0.0374(7) 0.0305(7) 0.0123(5) 0.0075(5) 0.0079(5)
C15 0.0311(7) 0.0382(7) 0.0345(7) 0.0106(6) 0.0053(5) 0.0038(5)
C16 0.0276(7) 0.0455(8) 0.0495(8) 0.0213(6) 0.0080(6) 0.0044(5)
C17 0.0313(7) 0.0528(8) 0.0459(8) 0.0282(7) 0.0145(6) 0.0172(6)
C18 0.0375(8) 0.0774(11) 0.0624(10) 0.0409(9) 0.0244(7) 0.0209(8)
C19 0.0368(7) 0.0519(8) 0.0346(7) 0.0119(6) 0.0124(6) 0.0145(6)
C20 0.0294(7) 0.0439(7) 0.0336(7) 0.0075(6) 0.0076(5) 0.0063(5)
N1 0.0269(5) 0.0323(6) 0.0255(5) 0.0082(4) 0.0055(4) 0.0048(4)
N2 0.0273(6) 0.0343(6) 0.0286(6) 0.0066(4) 0.0057(4) 0.0031(4)
O1 0.0449(6) 0.0397(6) 0.0282(5) 0.0023(4) 0.0169(4) -0.0086(4)
O2 0.0491(6) 0.0452(6) 0.0251(5) -0.0005(4) 0.0111(4) -0.0147(5)
O3 0.0381(6) 0.0446(6) 0.0245(5) -0.0016(4) 0.0089(4) -0.0049(4)

loop_
_atom_type_symbol
_atom_type_description
_atom_type_scat_dispersion_real
_atom_type_scat_dispersion_imag
_atom_type_scat_source
C C 0.0033 0.0016 'International Tables Vol C Tables 4.2.6.8 and 6.1.1.4'
H H 0.0000 0.0000 'International Tables Vol C Tables 4.2.6.8 and 6.1.1.4'
N N 0.0061 0.0033 'International Tables Vol C Tables 4.2.6.8 and 6.1.1.4'
O O 0.0106 0.0060 'International Tables Vol C Tables 4.2.6.8 and 6.1.1.4'
B B 0.0013 0.0007 'International Tables Vol C Tables 4.2.6.8 and 6.1.1.4'

loop_
_geom_angle_atom_site_label_1
_geom_angle_atom_site_label_2
_geom_angle_atom_site_label_3
_geom_angle
_geom_angle_site_symmetry_1
_geom_angle_site_symmetry_3
_geom_angle_publ_flag
O2 B1 O3 120.38(11) . . ?
O2 B1 C10 118.59(11) . . ?
O3 B1 C10 121.04(11) . . ?
C2 C1 C6 120.08(15) . . ?
C2 C1 H1 120.0 . . ?
C6 C1 H1 120.0 . . ?
C1 C2 C3 120.57(16) . . ?
C1 C2 H2 119.7 . . ?
C3 C2 H2 119.7 . . ?
C4 C3 C2 119.75(16) . . ?
C4 C3 H3 120.1 . . ?
C2 C3 H3 120.1 . . ?
C5 C4 C3 118.34(14) . . ?
C5 C4 C7 121.38(15) . . ?
C3 C4 C7 120.27(15) . . ?
C4 C5 C6 120.88(16) . . ?
C4 C5 H5 119.6 . . ?
C6 C5 H5 119.6 . . ?
C1 C6 C5 120.37(17) . . ?
C1 C6 H6 119.8 . . ?
C5 C6 H6 119.8 . . ?
O1 C7 C4 107.80(11) . . ?
O1 C7 H7A 110.1 . . ?
C4 C7 H7A 110.1 . . ?
O1 C7 H7B 110.1 . . ?
C4 C7 H7B 110.1 . . ?
H7A C7 H7B 108.5 . . ?
O1 C8 C9 125.70(12) . . ?
O1 C8 C13 114.45(11) . . ?
C9 C8 C13 119.84(12) . . ?
C8 C9 C10 120.77(12) . . ?
C8 C9 H9 119.6 . . ?
C10 C9 H9 119.6 . . ?
C9 C10 C11 118.27(11) . . ?
C9 C10 B1 118.64(11) . . ?
C11 C10 B1 122.99(11) . . ?
C12 C11 C10 120.62(11) . . ?
C12 C11 N1 122.37(11) . . ?
C10 C11 N1 117.01(10) . . ?
C13 C12 C11 120.10(11) . . ?
C13 C12 H12 119.9 . . ?
C11 C12 H12 120.0 . . ?
C12 C13 C8 120.09(11) . . ?
C12 C13 H13 120.0 . . ?
C8 C13 H13 120.0 . . ?
C15 C14 C20 119.57(12) . . ?
C15 C14 N2 115.17(11) . . ?
C20 C14 N2 125.22(12) . . ?
C14 C15 C16 120.19(12) . . ?
C14 C15 H15 119.9 . . ?
C16 C15 H15 119.9 . . ?
C15 C16 C17 120.68(13) . . ?
C15 C16 H16 119.7 . . ?
C17 C16 H16 119.7 . . ?
C19 C17 C16 118.49(12) . . ?
C19 C17 C18 120.64(14) . . ?
C16 C17 C18 120.86(14) . . ?
C17 C18 H18A 109.5 . . ?
C17 C18 H18B 109.5 . . ?
H18A C18 H18B 109.5 . . ?
C17 C18 H18C 109.5 . . ?
H18A C18 H18C 109.5 . . ?
H18B C18 H18C 109.5 . . ?
C20 C19 C17 121.59(13) . . ?
C20 C19 H19 119.2 . . ?
C17 C19 H19 119.2 . . ?
C19 C20 C14 119.47(13) . . ?
C19 C20 H20 120.3 . . ?
C14 C20 H20 120.3 . . ?
N2 N1 C11 115.44(10) . . ?
N1 N2 C14 115.19(10) . . ?
C8 O1 C7 118.15(10) . . ?
B1 O2 H2O 109.5 . . ?
B1 O3 H3O 109.5 . . ?

loop_
_geom_bond_atom_site_label_1
_geom_bond_atom_site_label_2
_geom_bond_distance
_geom_bond_site_symmetry_2
_geom_bond_publ_flag
B1 O2 1.3467(17) . ?
B1 O3 1.3693(17) . ?
B1 C10 1.5851(18) . ?
C1 C2 1.351(3) . ?
C1 C6 1.356(3) . ?
C1 H1 0.9500 . ?
C2 C3 1.394(3) . ?
C2 H2 0.9500 . ?
C3 C4 1.384(2) . ?
C3 H3 0.9500 . ?
C4 C5 1.376(2) . ?
C4 C7 1.5012(19) . ?
C5 C6 1.377(2) . ?
C5 H5 0.9500 . ?
C6 H6 0.9500 . ?
C7 O1 1.4379(17) . ?
C7 H7A 0.9900 . ?
C7 H7B 0.9900 . ?
C8 O1 1.3672(15) . ?
C8 C9 1.3925(18) . ?
C8 C13 1.4024(18) . ?
C9 C10 1.3983(17) . ?
C9 H9 0.9500 . ?
C10 C11 1.4064(17) . ?
C11 C12 1.4019(17) . ?
C11 N1 1.4253(15) . ?
C12 C13 1.3709(17) . ?
C12 H12 0.9500 . ?
C13 H13 0.9500 . ?
C14 C15 1.3900(18) . ?
C14 C20 1.4003(19) . ?
C14 N2 1.4237(16) . ?
C15 C16 1.3918(18) . ?
C15 H15 0.9500 . ?
C16 C17 1.392(2) . ?
C16 H16 0.9500 . ?
C17 C19 1.392(2) . ?
C17 C18 1.5052(19) . ?
C18 H18A 0.9800 . ?
C18 H18B 0.9800 . ?
C18 H18C 0.9800 . ?
C19 C20 1.3829(18) . ?
C19 H19 0.9500 . ?
C20 H20 0.9500 . ?
N1 N2 1.2592(16) . ?
O2 H2O 0.8400 . ?
O3 H3O 0.8400 . ?

loop_
_geom_hbond_atom_site_label_D
_geom_hbond_atom_site_label_H
_geom_hbond_atom_site_label_A
_geom_hbond_distance_DH
_geom_hbond_distance_HA
_geom_hbond_distance_DA
_geom_hbond_angle_DHA
_geom_hbond_site_symmetry_A
_geom_hbond_publ_flag
O3 H3O N1 0.84 1.91 2.6611(14) 147.4 . yes
O2 H2O O3 0.84 1.92 2.7441(14) 168.6 2_565 yes
O3 H3O N1 0.84 1.91 2.6611(14) 147.4 . yes
O2 H2O O3 0.84 1.92 2.7441(14) 168.6 2_565 yes
O3 H3O N1 0.84 1.91 2.6611(14) 147.4 . yes
O2 H2O O3 0.84 1.92 2.7441(14) 168.6 2_565 yes
O2 H2O O3 0.84 1.92 2.7441(14) 168.6 2_565 yes
O3 H3O N1 0.84 1.91 2.6611(14) 147.4 . yes
O2 H2O O3 0.84 1.92 2.7441(14) 168.6 2_565 yes
O3 H3O N1 0.84 1.91 2.6611(14) 147.4 . yes
O2 H2O O3 0.84 1.92 2.7441(14) 168.6 2_565 yes
O3 H3O N1 0.84 1.91 2.6611(14) 147.4 . yes
O2 H2O O3 0.84 1.92 2.7441(14) 168.6 2_565 yes
O3 H3O N1 0.84 1.91 2.6611(14) 147.4 . yes
O2 H2O O3 0.84 1.92 2.7441(14) 168.6 2_565 yes
O3 H3O N1 0.84 1.91 2.6611(14) 147.4 . yes

loop_
_geom_torsion_atom_site_label_1
_geom_torsion_atom_site_label_2
_geom_torsion_atom_site_label_3
_geom_torsion_atom_site_label_4
_geom_torsion
_geom_torsion_site_symmetry_1
_geom_torsion_site_symmetry_2
_geom_torsion_site_symmetry_3
_geom_torsion_site_symmetry_4
_geom_torsion_publ_flag
C6 C1 C2 C3 0.9(3) . . . . ?
C1 C2 C3 C4 -0.3(3) . . . . ?
C2 C3 C4 C5 -0.2(2) . . . . ?
C2 C3 C4 C7 179.11(14) . . . . ?
C3 C4 C5 C6 0.1(2) . . . . ?
C7 C4 C5 C6 -179.17(15) . . . . ?
C2 C1 C6 C5 -0.9(3) . . . . ?
C4 C5 C6 C1 0.5(3) . . . . ?
C5 C4 C7 O1 -78.14(18) . . . . ?
C3 C4 C7 O1 102.60(17) . . . . ?
O1 C8 C9 C10 -176.04(12) . . . . ?
C13 C8 C9 C10 4.6(2) . . . . ?
C8 C9 C10 C11 -0.3(2) . . . . ?
C8 C9 C10 B1 -176.76(12) . . . . ?
O2 B1 C10 C9 2.8(2) . . . . ?
O3 B1 C10 C9 -177.10(12) . . . . ?
O2 B1 C10 C11 -173.45(12) . . . . ?
O3 B1 C10 C11 6.7(2) . . . . ?
C9 C10 C11 C12 -4.26(18) . . . . ?
B1 C10 C11 C12 171.99(12) . . . . ?
C9 C10 C11 N1 176.31(10) . . . . ?
B1 C10 C11 N1 -7.44(18) . . . . ?
C10 C11 C12 C13 4.57(19) . . . . ?
N1 C11 C12 C13 -176.03(10) . . . . ?
C11 C12 C13 C8 -0.19(19) . . . . ?
O1 C8 C13 C12 176.23(11) . . . . ?
C9 C8 C13 C12 -4.4(2) . . . . ?
C20 C14 C15 C16 0.7(2) . . . . ?
N2 C14 C15 C16 178.69(10) . . . . ?
C14 C15 C16 C17 -0.8(2) . . . . ?
C15 C16 C17 C19 0.9(2) . . . . ?
C15 C16 C17 C18 -178.25(12) . . . . ?
C16 C17 C19 C20 -0.8(2) . . . . ?
C18 C17 C19 C20 178.33(12) . . . . ?
C17 C19 C20 C14 0.7(2) . . . . ?
C15 C14 C20 C19 -0.6(2) . . . . ?
N2 C14 C20 C19 -178.38(11) . . . . ?
C12 C11 N1 N2 6.43(17) . . . . ?
C10 C11 N1 N2 -174.15(10) . . . . ?
C11 N1 N2 C14 178.44(9) . . . . ?
C15 C14 N2 N1 176.84(11) . . . . ?
C20 C14 N2 N1 -5.30(19) . . . . ?
C9 C8 O1 C7 1.6(2) . . . . ?
C13 C8 O1 C7 -179.06(13) . . . . ?
C4 C7 O1 C8 165.63(13) . . . . ?
